data_7720163
loop_
_publ_author_name
'Navitha, S.'
'Wilfred Raj, A. S. W.'
'Sree Brindha, S.'
'Ravi, M.'
'Dallemer, F.'
'Prabusankar, G.'
'Prabhakaran, R.'

_publ_section_title
;
 Cytotoxic effect of ruthenium-arene complexes containing
 tetrazolo[1,5-<i>a</i>] quinoline derivatives on cervical (HeLa), lung
 (A549), and colon (HCT116) cancer cell lines.
;
_journal_issue 9
_journal_name_full 'Dalton transactions (Cambridge, England : 2003)'
_journal_page_first 3943
_journal_page_last 3966
_journal_paper_doi 10.1039/d5dt02830b
_journal_volume 55
_journal_year 2026
_chemical_formula_moiety 'C17 H12 N6 O'
_chemical_formula_sum 'C17 H12 N6 O'
_chemical_formula_weight 316.33
_space_group_crystal_system monoclinic
_space_group_IT_number 9
_space_group_name_Hall 'C -2yc'
_space_group_name_H-M_alt 'C 1 c 1'
_atom_sites_solution_hydrogens geom
_atom_sites_solution_primary dual
_audit_creation_date 2024-07-24
_audit_creation_method
;
Olex2 1.5
(compiled 2024.02.16 svn.r378c4104 for OlexSys, GUI svn.r6928)
;
_audit_update_record
;
2025-09-12 deposited with the CCDC.	2026-02-03 downloaded from the CCDC.
;
_cell_angle_alpha 90
_cell_angle_beta 93.217(3)
_cell_angle_gamma 90
_cell_formula_units_Z 8
_cell_length_a 11.1604(4)
_cell_length_b 10.9530(3)
_cell_length_c 24.0390(7)
_cell_measurement_reflns_used 4015
_cell_measurement_temperature 298
_cell_measurement_theta_max 70.3150
_cell_measurement_theta_min 5.6570
_cell_volume 2933.89(16)
_computing_cell_refinement 'CrysAlisPro 1.171.42.49 (Rigaku OD, 2022)'
_computing_data_collection 'CrysAlisPro 1.171.42.49 (Rigaku OD, 2022)'
_computing_data_reduction 'CrysAlisPro 1.171.42.49 (Rigaku OD, 2022)'
_computing_molecular_graphics 'Olex2 1.5 (Dolomanov et al., 2009)'
_computing_publication_material 'Olex2 1.5 (Dolomanov et al., 2009)'
_computing_structure_refinement 'SHELXL 2018/3 (Sheldrick, 2015)'
_computing_structure_solution 'SHELXT  (Sheldrick, 2015)'
_diffrn_ambient_temperature 298
_diffrn_detector 'CCD plate'
_diffrn_detector_area_resol_mean 5.3045
_diffrn_detector_type AtlasS2
_diffrn_measured_fraction_theta_full 0.995
_diffrn_measured_fraction_theta_max 0.983
_diffrn_measurement_details
;
List of Runs (angles in degrees, time in seconds):

  # Type    Start    End  Width  t~exp~   \w     \q     \k     \f   Frames
#--------------------------------------------------------------------------
  1  \w    -20.00  14.00   1.00    5.00    --    0.00 -80.00 127.00   34
  2  \w     -8.00  38.00   1.00    5.00    --    0.00  80.00-108.00   46
  3  \w     18.00  43.00   1.00    5.00    --    0.00 -80.00 127.00   25
  4  \w    -99.00  41.00   1.00   15.00    --  -54.34  80.00-108.00  140
  5  \w    104.00 130.00   1.00   15.00    --   54.34  80.00-108.00   26
  6  \w     42.00 151.00   1.00   20.00    --  108.68 -80.00 127.00  109
  7  \w    104.00 166.00   1.00   20.00    --  108.68  80.00-108.00   62
  8  \w     98.00 141.00   1.00   15.00    --   54.34 125.00 150.00   43
  9  \w      3.00  37.00   1.00   15.00    --   54.34 -80.00 127.00   34
 10  \w    103.00 151.00   1.00   15.00    --   54.34  77.00 -60.00   48
 11  \w    103.00 157.00   1.00   15.00    --   54.34  77.00-150.00   54
 12  \w     27.00 112.00   1.00   15.00    --   54.34-125.00   0.00   85
 13  \w     23.00 144.00   1.00   15.00    --   54.34  45.00   0.00  121
 14  \w     61.00 131.00   1.00   20.00    --  108.68  38.00  60.00   70
 15  \w     63.00 146.00   1.00   20.00    --  108.68 178.00  30.00   83
 16  \w     83.00 164.00   1.00   20.00    --  108.68  38.00   0.00   81
 17  \w     48.00 151.00   1.00   20.00    --  108.68 -38.00  90.00  103
 18  \w     25.00 109.00   1.00   20.00    --  108.68-111.00  60.00   84
 19  \w     39.00 107.00   1.00   20.00    --  108.68-111.00 150.00   68
 20  \w     74.00 177.00   1.00   20.00    --  108.68  50.00 -60.00  103
 21  \w    135.00 160.00   1.00   20.00    --  108.68  38.00  60.00   25
 22  \w     62.00 131.00   1.00   20.00    --  108.68 178.00-180.00   69
 23  \w    103.00 175.00   1.00   20.00    --  108.68  77.00-180.00   72
;
_diffrn_measurement_device 'four-circle diffractometer'
_diffrn_measurement_device_type 'SuperNova, Dual, Cu at home/near, AtlasS2'
_diffrn_measurement_method '\w scans'
_diffrn_orient_matrix_type 'CrysAlisPro convention (1999,Acta A55,543-557)'
_diffrn_orient_matrix_UB_11 0.0347370000
_diffrn_orient_matrix_UB_12 0.1186697000
_diffrn_orient_matrix_UB_13 0.0313053000
_diffrn_orient_matrix_UB_21 0.1039894000
_diffrn_orient_matrix_UB_22 0.0194707000
_diffrn_orient_matrix_UB_23 -0.0386100000
_diffrn_orient_matrix_UB_31 -0.0842155000
_diffrn_orient_matrix_UB_32 0.0729421000
_diffrn_orient_matrix_UB_33 -0.0406132000
_diffrn_radiation_monochromator mirror
_diffrn_radiation_probe x-ray
_diffrn_radiation_type 'Cu K\a'
_diffrn_radiation_wavelength 1.54184
_diffrn_reflns_av_unetI/netI 0.0333
_diffrn_reflns_Laue_measured_fraction_full 0.995
_diffrn_reflns_Laue_measured_fraction_max 0.983
_diffrn_reflns_limit_h_max 13
_diffrn_reflns_limit_h_min -13
_diffrn_reflns_limit_k_max 13
_diffrn_reflns_limit_k_min -13
_diffrn_reflns_limit_l_max 25
_diffrn_reflns_limit_l_min -29
_diffrn_reflns_number 5175
_diffrn_reflns_point_group_measured_fraction_full 0.656
_diffrn_reflns_point_group_measured_fraction_max 0.646
_diffrn_reflns_theta_full 67.684
_diffrn_reflns_theta_max 70.221
_diffrn_reflns_theta_min 3.683
_diffrn_source 'micro-focus sealed X-ray tube'
_diffrn_source_type 'SuperNova (Cu) X-ray Source'
_exptl_absorpt_coefficient_mu 0.785
_exptl_absorpt_correction_T_max 1.00000
_exptl_absorpt_correction_T_min 0.36621
_exptl_absorpt_correction_type multi-scan
_exptl_absorpt_process_details
;
CrysAlisPro 1.171.42.49 (Rigaku Oxford Diffraction, 2022)
Empirical absorption correction using spherical harmonics,
implemented in SCALE3 ABSPACK scaling algorithm.
;
_exptl_crystal_colour yellow
_exptl_crystal_colour_primary yellow
_exptl_crystal_density_diffrn 1.432
_exptl_crystal_description block
_exptl_crystal_F_000 1312
_exptl_crystal_size_max 0.122
_exptl_crystal_size_mid 0.096
_exptl_crystal_size_min 0.078
_refine_diff_density_max 0.803
_refine_diff_density_min -0.342
_refine_diff_density_rms 0.121
_refine_ls_abs_structure_details
;
 Classical Flack method preferred over Parsons because s.u. lower.
;
_refine_ls_abs_structure_Flack 0.4(8)
_refine_ls_extinction_method none
_refine_ls_goodness_of_fit_ref 1.052
_refine_ls_hydrogen_treatment constr
_refine_ls_matrix_type full
_refine_ls_number_parameters 436
_refine_ls_number_reflns 5175
_refine_ls_number_restraints 2
_refine_ls_restrained_S_all 1.052
_refine_ls_R_factor_all 0.1093
_refine_ls_R_factor_gt 0.0958
_refine_ls_shift/su_max 0.000
_refine_ls_shift/su_mean 0.000
_refine_ls_structure_factor_coef Fsqd
_refine_ls_weighting_details 'w=1/[\s^2^(Fo^2^)+(0.2000P)^2^] where P=(Fo^2^+2Fc^2^)/3'
_refine_ls_weighting_scheme calc
_refine_ls_wR_factor_gt 0.2451
_refine_ls_wR_factor_ref 0.2614
_reflns_Friedel_coverage 0.312
_reflns_Friedel_fraction_full 0.316
_reflns_Friedel_fraction_max 0.308
_reflns_number_gt 3963
_reflns_number_total 5175
_reflns_threshold_expression 'I > 2\s(I)'
_twin_special_details
;
Component 2 rotated by -179.9956\% 
around [-0.00 0.00 1.00] (reciprocal) or [0.12 0.00 0.99] (direct)
;
_cod_data_source_file d5dt02830b2.cif
_cod_data_source_block pzsa-twin_twin1_hklf4
_cod_depositor_comments 'Adding full bibliography for 7720163--7720169.cif.'
_cod_database_code 7720163
_shelx_shelxl_version_number 2018/3
_chemical_oxdiff_formula 'c17 h12 n6 o1'
_shelx_space_group_comment
;
The symmetry employed for this shelxl refinement is uniquely defined
by the following loop, which should always be used as a source of
symmetry information in preference to the above space-group names.
They are only intended as comments.
;
_olex2_refinement_description
;
1. Twinned data refinement
 Scales: 0.684(3)
 0.316(3)
2. Fixed Uiso
 At 1.2 times of:
  All C(H) groups
 At 1.5 times of:
  All O(H) groups
3.a Aromatic/amide H refined with riding coordinates:
 C12A(H12A), C4A(H4A), C15B(H15B), C3B(H3B), C14A(H14A), C2A(H2A), C5B(H5B),
 C13B(H13B), C8A(H8A), C10A(H10A), C2B(H2B), C10B(H10B), C7B(H7B), C7A(H7A),
 C8B(H8B), C13A(H13A), C5A(H5A), C1(H1), C15A(H15A), C14B(H14B), C4B(H4B),
 C12B(H12B)
3.b Idealised tetrahedral OH refined as rotating group:
 O1A(H1A), O1B(H1B)
;
_olex2_submission_special_instructions 'No special instructions were received'
_oxdiff_exptl_absorpt_empirical_details
;
Empirical correction (ABSPACK) includes:
- Absorption correction using spherical harmonics
- Frame scaling
;
_oxdiff_exptl_absorpt_empirical_full_max 2.082
_oxdiff_exptl_absorpt_empirical_full_min 0.645
_oxdiff_twin_integration_method simultaneous
_oxdiff_twin_items 2

loop_
_space_group_symop_operation_xyz
'x, y, z'
'x, -y, z+1/2'
'x+1/2, y+1/2, z'
'x+1/2, -y+1/2, z+1/2'

loop_
_atom_site_label
_atom_site_type_symbol
_atom_site_fract_x
_atom_site_fract_y
_atom_site_fract_z
_atom_site_U_iso_or_equiv
_atom_site_adp_type
_atom_site_occupancy
_atom_site_site_symmetry_order
_atom_site_calc_flag
_atom_site_refinement_flags_posn
_atom_site_refinement_flags_adp
_atom_site_refinement_flags_occupancy
_atom_site_disorder_assembly
_atom_site_disorder_group
N4A N 0.0262(9) 0.1745(8) 0.5914(4) 0.048(2) Uani 1 1 d . . . . .
O1A O 0.0228(7) 0.7518(7) 0.3380(3) 0.0497(18) Uani 1 1 d . . . . .
H1A H 0.021521 0.721597 0.369188 0.075 Uiso 1 1 calc R U . . .
N1A N 0.1484(9) 0.6782(9) 0.4296(4) 0.045(2) Uani 1 1 d . . . . .
O1B O 0.9797(7) 0.4994(7) 0.6556(3) 0.0476(17) Uani 1 1 d . . . . .
H1B H 0.957412 0.549373 0.631802 0.071 Uiso 1 1 calc R U . . .
N3A N 0.1052(8) 0.2680(7) 0.5910(3) 0.0374(17) Uani 1 1 d . . . . .
C1B C 0.8958(9) 0.4137(10) 0.6596(3) 0.032(2) Uani 1 1 d . . . . .
C12A C 0.3801(11) 0.4095(12) 0.6570(5) 0.046(3) Uani 1 1 d . . . . .
H12A H 0.430969 0.475861 0.653039 0.055 Uiso 1 1 calc R U . . .
C11B C 0.7279(9) 0.8593(10) 0.3735(4) 0.032(2) Uani 1 1 d . . . . .
C4A C 0.2759(12) 1.0264(11) 0.3232(6) 0.050(3) Uani 1 1 d . . . . .
H4A H 0.328214 1.091558 0.319445 0.060 Uiso 1 1 calc R U . . .
N3B N 0.8974(8) 0.9825(8) 0.4023(3) 0.0366(17) Uani 1 1 d . . . . .
N2B N 0.8204(10) 0.6382(9) 0.5151(4) 0.051(2) Uani 1 1 d . . . . .
C15B C 0.7728(11) 1.0360(9) 0.3182(5) 0.040(2) Uani 1 1 d . . . . .
H15B H 0.820910 1.103128 0.311527 0.047 Uiso 1 1 calc R U . . .
C3B C 0.8206(12) 0.2387(13) 0.7094(5) 0.051(3) Uani 1 1 d . . . . .
H3B H 0.828800 0.184421 0.739095 0.061 Uiso 1 1 calc R U . . .
N1B N 0.8562(9) 0.5727(8) 0.5640(4) 0.0429(19) Uani 1 1 d . . . . .
C14A C 0.3260(13) 0.2344(13) 0.7096(5) 0.053(3) Uani 1 1 d . . . . .
H14A H 0.343014 0.183295 0.739923 0.064 Uiso 1 1 calc R U . . .
C16A C 0.2040(10) 0.2899(10) 0.6280(4) 0.036(2) Uani 1 1 d . . . . .
C2A C 0.0979(11) 0.9181(11) 0.2926(4) 0.042(2) Uani 1 1 d . . . . .
H2A H 0.033523 0.909123 0.266641 0.051 Uiso 1 1 calc R U . . .
N2A N 0.1828(10) 0.6107(10) 0.4771(4) 0.051(2) Uani 1 1 d . . . . .
C6A C 0.2096(9) 0.8488(10) 0.3728(4) 0.035(2) Uani 1 1 d . . . . .
N6B N 1.0235(8) 0.9569(8) 0.4741(4) 0.046(2) Uani 1 1 d . . . . .
C5B C 0.7147(11) 0.3089(12) 0.6255(4) 0.045(3) Uani 1 1 d . . . . .
H5B H 0.651299 0.300192 0.599031 0.054 Uiso 1 1 calc R U . . .
N5A N -0.0476(9) 0.1934(8) 0.5486(4) 0.051(2) Uani 1 1 d . . . . .
C13B C 0.6023(11) 0.9123(11) 0.2932(5) 0.045(3) Uani 1 1 d . . . . .
H13B H 0.536216 0.896209 0.268989 0.054 Uiso 1 1 calc R U . . .
C9B C 0.8546(9) 0.8054(9) 0.4572(4) 0.037(2) Uani 1 1 d . . . . .
C8A C 0.1173(10) 0.5223(10) 0.4867(4) 0.041(2) Uani 1 1 d . . . . .
H8A H 0.049909 0.505302 0.463488 0.049 Uiso 1 1 calc R U . . .
C17A C 0.0760(9) 0.3398(9) 0.5462(4) 0.038(2) Uani 1 1 d . . . . .
N4B N 0.9776(9) 1.0756(8) 0.4016(4) 0.046(2) Uani 1 1 d . . . . .
C10A C 0.2501(11) 0.4689(11) 0.5716(4) 0.041(3) Uani 1 1 d . . . . .
H10A H 0.299061 0.535671 0.565395 0.049 Uiso 1 1 calc R U . . .
C11A C 0.2763(9) 0.3889(11) 0.6175(4) 0.035(2) Uani 1 1 d . . . . .
C17B C 0.9247(9) 0.9109(8) 0.4465(4) 0.036(2) Uani 1 1 d . . . . .
C2B C 0.9024(11) 0.3280(10) 0.7035(4) 0.042(3) Uani 1 1 d . . . . .
H2B H 0.966550 0.333193 0.729756 0.050 Uiso 1 1 calc R U . . .
N5B N 1.0519(9) 1.0589(9) 0.4437(4) 0.052(2) Uani 1 1 d . . . . .
C9A C 0.1484(8) 0.4446(9) 0.5356(4) 0.0360(19) Uani 1 1 d . . . . .
N6A N -0.0201(9) 0.2939(8) 0.5205(4) 0.047(2) Uani 1 1 d . . . . .
C10B C 0.7578(10) 0.7822(10) 0.4219(5) 0.040(2) Uani 1 1 d . . . . .
H10B H 0.709398 0.715327 0.428709 0.048 Uiso 1 1 calc R U . . .
C7B C 0.7791(10) 0.4838(10) 0.5721(4) 0.037(2) Uani 1 1 d . . . . .
H7B H 0.712591 0.474162 0.547385 0.045 Uiso 1 1 calc R U . . .
C7A C 0.2263(13) 0.7672(11) 0.4214(5) 0.049(3) Uani 1 1 d . . . . .
H7A H 0.291908 0.778180 0.446541 0.059 Uiso 1 1 calc R U . . .
C6B C 0.7964(9) 0.4029(10) 0.6177(4) 0.035(2) Uani 1 1 d . . . . .
C8B C 0.8856(9) 0.7308(10) 0.5050(4) 0.038(2) Uani 1 1 d . . . . .
H8B H 0.952387 0.749621 0.528288 0.045 Uiso 1 1 calc R U . . .
C13A C 0.3995(13) 0.3266(12) 0.7001(4) 0.050(3) Uani 1 1 d . . . . .
H13A H 0.467723 0.336006 0.723752 0.060 Uiso 1 1 calc R U . . .
C5A C 0.2958(11) 0.9431(12) 0.3673(5) 0.047(3) Uani 1 1 d . . . . .
H5A H 0.362805 0.949491 0.391962 0.056 Uiso 1 1 calc R U . . .
C1 C 0.1831(10) 1.0124(9) 0.2871(4) 0.037(2) Uani 1 1 d . . . . .
H1 H 0.173474 1.066212 0.257279 0.044 Uiso 1 1 calc R U . . .
C16B C 0.8012(9) 0.9616(10) 0.3641(4) 0.033(2) Uani 1 1 d . . . . .
C1A C 0.1130(10) 0.8394(9) 0.3377(4) 0.036(2) Uani 1 1 d . . . . .
C15A C 0.2194(11) 0.2122(12) 0.6736(4) 0.044(3) Uani 1 1 d . . . . .
H15A H 0.165276 0.150225 0.680474 0.053 Uiso 1 1 calc R U . . .
C14B C 0.6799(10) 1.0132(10) 0.2844(4) 0.039(2) Uani 1 1 d . . . . .
H14B H 0.663904 1.063837 0.253813 0.047 Uiso 1 1 calc R U . . .
C4B C 0.7203(12) 0.2287(12) 0.6690(5) 0.052(3) Uani 1 1 d . . . . .
H4B H 0.661447 0.169541 0.672562 0.062 Uiso 1 1 calc R U . . .
C12B C 0.6293(9) 0.8395(10) 0.3390(4) 0.036(2) Uani 1 1 d . . . . .
H12B H 0.578443 0.775072 0.346543 0.043 Uiso 1 1 calc R U . . .

loop_
_atom_site_aniso_label
_atom_site_aniso_U_11
_atom_site_aniso_U_22
_atom_site_aniso_U_33
_atom_site_aniso_U_23
_atom_site_aniso_U_13
_atom_site_aniso_U_12
N4A 0.045(5) 0.047(5) 0.051(5) -0.002(4) 0.006(4) -0.011(4)
O1A 0.045(4) 0.055(5) 0.049(4) 0.006(3) -0.005(3) -0.016(4)
N1A 0.045(5) 0.046(5) 0.043(4) 0.007(4) -0.002(3) 0.009(4)
O1B 0.048(4) 0.043(4) 0.051(4) 0.006(3) -0.007(3) -0.009(3)
N3A 0.043(5) 0.028(4) 0.042(4) 0.000(3) 0.005(3) -0.006(3)
C1B 0.034(5) 0.036(5) 0.024(4) 0.002(3) -0.008(3) 0.001(4)
C12A 0.043(6) 0.047(6) 0.047(6) 0.007(5) -0.004(5) -0.001(5)
C11B 0.033(5) 0.033(5) 0.030(4) -0.001(4) 0.009(3) -0.007(4)
C4A 0.058(8) 0.031(5) 0.063(7) 0.005(5) 0.023(6) -0.017(5)
N3B 0.041(4) 0.034(4) 0.035(3) -0.002(3) 0.003(3) -0.005(3)
N2B 0.059(6) 0.044(5) 0.049(5) 0.009(4) -0.005(4) -0.004(5)
C15B 0.047(6) 0.020(4) 0.053(6) 0.005(4) 0.021(5) -0.001(4)
C3B 0.057(8) 0.054(7) 0.041(6) 0.012(5) 0.006(5) 0.002(6)
N1B 0.053(5) 0.036(4) 0.040(4) 0.005(3) 0.000(3) -0.007(4)
C14A 0.066(9) 0.054(7) 0.039(5) 0.004(5) -0.003(5) 0.002(7)
C16A 0.040(6) 0.040(5) 0.028(4) -0.006(4) -0.005(4) 0.013(5)
C2A 0.033(5) 0.047(6) 0.046(5) -0.006(5) 0.001(4) 0.000(5)
N2A 0.054(6) 0.048(5) 0.049(5) 0.015(4) -0.004(4) -0.012(4)
C6A 0.040(6) 0.030(5) 0.035(4) 0.002(4) 0.003(4) 0.005(4)
N6B 0.038(5) 0.043(5) 0.055(5) -0.008(4) -0.006(4) -0.004(4)
C5B 0.040(6) 0.055(7) 0.040(5) 0.001(5) -0.008(4) -0.004(5)
N5A 0.047(6) 0.046(5) 0.061(5) -0.004(4) -0.001(4) -0.018(4)
C13B 0.040(6) 0.048(6) 0.046(5) -0.009(5) -0.003(4) -0.006(5)
C9B 0.037(5) 0.036(5) 0.038(4) -0.001(4) 0.001(4) 0.002(4)
C8A 0.042(6) 0.038(5) 0.041(4) 0.000(4) -0.003(4) 0.000(5)
C17A 0.038(5) 0.037(5) 0.040(4) -0.004(4) 0.002(4) 0.002(4)
N4B 0.041(5) 0.035(4) 0.063(5) -0.004(4) 0.004(4) -0.014(4)
C10A 0.061(7) 0.034(5) 0.027(4) 0.006(4) 0.007(4) 0.010(5)
C11A 0.038(5) 0.039(6) 0.028(4) 0.000(4) -0.003(4) 0.008(4)
C17B 0.033(5) 0.034(5) 0.042(4) -0.009(4) 0.007(3) -0.001(4)
C2B 0.051(7) 0.048(6) 0.026(4) 0.014(4) -0.001(4) 0.013(5)
N5B 0.049(5) 0.051(5) 0.056(5) -0.004(4) -0.002(4) -0.020(4)
C9A 0.035(5) 0.029(4) 0.045(5) -0.001(4) 0.002(4) -0.004(4)
N6A 0.050(6) 0.048(5) 0.043(4) -0.004(4) -0.010(4) -0.011(4)
C10B 0.039(6) 0.032(5) 0.050(5) -0.003(4) 0.007(4) -0.011(4)
C7B 0.041(6) 0.042(6) 0.028(4) 0.004(4) -0.007(4) 0.002(4)
C7A 0.064(8) 0.040(6) 0.044(6) 0.002(5) 0.001(5) -0.002(6)
C6B 0.038(5) 0.035(5) 0.033(4) 0.002(4) 0.001(4) -0.005(4)
C8B 0.036(5) 0.041(5) 0.037(4) -0.005(4) 0.002(3) -0.005(4)
C13A 0.057(8) 0.056(7) 0.035(5) 0.005(5) -0.006(5) 0.007(6)
C5A 0.043(7) 0.043(6) 0.055(6) -0.001(5) 0.001(5) -0.013(5)
C1 0.041(6) 0.031(5) 0.037(5) 0.011(4) 0.003(4) 0.006(5)
C16B 0.037(5) 0.031(5) 0.033(4) -0.006(4) 0.012(4) -0.011(4)
C1A 0.040(6) 0.027(5) 0.043(5) -0.008(4) 0.017(4) -0.005(4)
C15A 0.044(6) 0.049(6) 0.038(5) 0.000(5) -0.004(4) 0.000(5)
C14B 0.044(6) 0.038(5) 0.037(5) 0.006(4) 0.005(4) 0.013(5)
C4B 0.049(7) 0.057(7) 0.048(6) -0.003(5) -0.012(5) -0.002(6)
C12B 0.029(5) 0.036(5) 0.042(5) -0.005(4) 0.005(4) -0.008(4)

loop_
_atom_type_symbol
_atom_type_description
_atom_type_scat_dispersion_real
_atom_type_scat_dispersion_imag
_atom_type_scat_source
C C 0.0181 0.0091 'International Tables Vol C Tables 4.2.6.8 and 6.1.1.4'
H H 0.0000 0.0000 'International Tables Vol C Tables 4.2.6.8 and 6.1.1.4'
N N 0.0311 0.0180 'International Tables Vol C Tables 4.2.6.8 and 6.1.1.4'
O O 0.0492 0.0322 'International Tables Vol C Tables 4.2.6.8 and 6.1.1.4'

loop_
_exptl_crystal_face_index_h
_exptl_crystal_face_index_k
_exptl_crystal_face_index_l
_exptl_crystal_face_perp_dist
2 -1 0 0.0324
-2 1 0 0.0635
0 0 -1 0.0540
0 0 1 0.0243
-2 -2 -1 0.0578
2 2 1 0.0365
-1 1 -2 0.0666
1 -1 2 0.0343
0 -2 -1 0.0554
0 2 1 0.0759
0 -1 1 0.0511
-2 -1 -2 0.0596
2 1 -2 0.0532
-2 -1 2 0.0532
1 -1 -1 0.0395
0 1 -2 0.0654
1 0 -2 0.0494

loop_
_geom_angle_atom_site_label_1
_geom_angle_atom_site_label_2
_geom_angle_atom_site_label_3
_geom_angle
_geom_angle_site_symmetry_1
_geom_angle_site_symmetry_3
_geom_angle_publ_flag
N5A N4A N3A 104.9(8) . . ?
C1A O1A H1A 109.5 . . ?
C7A N1A N2A 110.9(9) . . ?
C1B O1B H1B 109.5 . . ?
N4A N3A C16A 128.0(9) . . ?
N4A N3A C17A 108.6(8) . . ?
C17A N3A C16A 123.4(9) . . ?
O1B C1B C2B 121.0(9) . . ?
O1B C1B C6B 121.1(8) . . ?
C2B C1B C6B 117.8(9) . . ?
C11A C12A H12A 121.1 . . ?
C13A C12A H12A 121.1 . . ?
C13A C12A C11A 117.7(11) . . ?
C16B C11B C10B 118.5(9) . . ?
C12B C11B C10B 122.3(9) . . ?
C12B C11B C16B 119.1(10) . . ?
C5A C4A H4A 119.8 . . ?
C1 C4A H4A 119.8 . . ?
C1 C4A C5A 120.3(10) . . ?
N4B N3B C16B 126.8(8) . . ?
C17B N3B N4B 109.1(8) . . ?
C17B N3B C16B 124.0(9) . . ?
C8B N2B N1B 115.1(9) . . ?
C16B C15B H15B 119.4 . . ?
C14B C15B H15B 119.4 . . ?
C14B C15B C16B 121.3(10) . . ?
C2B C3B H3B 120.4 . . ?
C2B C3B C4B 119.2(11) . . ?
C4B C3B H3B 120.4 . . ?
C7B N1B N2B 109.9(9) . . ?
C13A C14A H14A 119.4 . . ?
C13A C14A C15A 121.2(12) . . ?
C15A C14A H14A 119.4 . . ?
C11A C16A N3A 117.8(9) . . ?
C11A C16A C15A 125.1(10) . . ?
C15A C16A N3A 117.0(10) . . ?
C1 C2A H2A 120.9 . . ?
C1A C2A H2A 120.9 . . ?
C1A C2A C1 118.2(10) . . ?
C8A N2A N1A 115.2(10) . . ?
C5A C6A C7A 117.2(10) . . ?
C1A C6A C7A 121.1(10) . . ?
C1A C6A C5A 121.6(10) . . ?
C17B N6B N5B 104.3(8) . . ?
C6B C5B H5B 117.4 . . ?
C4B C5B H5B 117.4 . . ?
C4B C5B C6B 125.2(10) . . ?
N4A N5A N6A 112.3(8) . . ?
C14B C13B H13B 121.4 . . ?
C12B C13B H13B 121.4 . . ?
C12B C13B C14B 117.3(10) . . ?
C17B C9B C8B 119.7(9) . . ?
C10B C9B C17B 117.6(9) . . ?
C10B C9B C8B 122.7(10) . . ?
N2A C8A H8A 120.6 . . ?
N2A C8A C9A 118.8(10) . . ?
C9A C8A H8A 120.6 . . ?
N3A C17A C9A 119.5(9) . . ?
N6A C17A N3A 107.8(9) . . ?
N6A C17A C9A 132.8(9) . . ?
N5B N4B N3B 106.2(8) . . ?
C11A C10A H10A 120.6 . . ?
C9A C10A H10A 120.6 . . ?
C9A C10A C11A 118.7(11) . . ?
C16A C11A C12A 116.7(9) . . ?
C16A C11A C10A 121.7(10) . . ?
C10A C11A C12A 121.6(11) . . ?
N3B C17B N6B 108.3(9) . . ?
N3B C17B C9B 120.9(8) . . ?
N6B C17B C9B 130.8(9) . . ?
C1B C2B H2B 118.2 . . ?
C3B C2B C1B 123.6(11) . . ?
C3B C2B H2B 118.2 . . ?
N4B N5B N6B 112.0(8) . . ?
C17A C9A C8A 119.5(9) . . ?
C10A C9A C8A 121.6(9) . . ?
C10A C9A C17A 118.9(9) . . ?
C17A N6A N5A 106.5(9) . . ?
C11B C10B H10B 119.1 . . ?
C9B C10B C11B 121.8(9) . . ?
C9B C10B H10B 119.1 . . ?
N1B C7B H7B 119.5 . . ?
N1B C7B C6B 121.0(9) . . ?
C6B C7B H7B 119.5 . . ?
N1A C7A C6A 120.5(11) . . ?
N1A C7A H7A 119.8 . . ?
C6A C7A H7A 119.8 . . ?
C5B C6B C1B 116.3(9) . . ?
C5B C6B C7B 120.4(10) . . ?
C7B C6B C1B 123.3(9) . . ?
N2B C8B C9B 119.3(9) . . ?
N2B C8B H8B 120.4 . . ?
C9B C8B H8B 120.4 . . ?
C12A C13A H13A 118.2 . . ?
C14A C13A C12A 123.7(12) . . ?
C14A C13A H13A 118.2 . . ?
C4A C5A C6A 117.5(11) . . ?
C4A C5A H5A 121.3 . . ?
C6A C5A H5A 121.3 . . ?
C4A C1 C2A 122.0(10) . . ?
C4A C1 H1 119.0 . . ?
C2A C1 H1 119.0 . . ?
N3B C16B C11B 117.2(9) . . ?
N3B C16B C15B 124.0(9) . . ?
C15B C16B C11B 118.8(10) . . ?
C2A C1A O1A 112.1(10) . . ?
C6A C1A O1A 127.5(10) . . ?
C6A C1A C2A 120.3(10) . . ?
C14A C15A H15A 122.3 . . ?
C16A C15A C14A 115.4(11) . . ?
C16A C15A H15A 122.3 . . ?
C15B C14B C13B 121.5(10) . . ?
C15B C14B H14B 119.2 . . ?
C13B C14B H14B 119.2 . . ?
C3B C4B H4B 121.1 . . ?
C5B C4B C3B 117.8(12) . . ?
C5B C4B H4B 121.1 . . ?
C11B C12B C13B 121.9(10) . . ?
C11B C12B H12B 119.0 . . ?
C13B C12B H12B 119.0 . . ?

loop_
_geom_bond_atom_site_label_1
_geom_bond_atom_site_label_2
_geom_bond_distance
_geom_bond_site_symmetry_2
_geom_bond_publ_flag
N4A N3A 1.352(12) . ?
N4A N5A 1.299(13) . ?
O1A H1A 0.8200 . ?
O1A C1A 1.391(13) . ?
N1A N2A 1.397(12) . ?
N1A C7A 1.329(16) . ?
O1B H1B 0.8200 . ?
O1B C1B 1.333(13) . ?
N3A C16A 1.398(14) . ?
N3A C17A 1.358(12) . ?
C1B C2B 1.411(12) . ?
C1B C6B 1.462(13) . ?
C12A H12A 0.9300 . ?
C12A C11A 1.473(15) . ?
C12A C13A 1.387(15) . ?
C11B C10B 1.461(15) . ?
C11B C16B 1.413(13) . ?
C11B C12B 1.358(14) . ?
C4A H4A 0.9300 . ?
C4A C5A 1.406(18) . ?
C4A C1 1.322(18) . ?
N3B N4B 1.358(12) . ?
N3B C17B 1.342(12) . ?
N3B C16B 1.391(13) . ?
N2B N1B 1.415(12) . ?
N2B C8B 1.280(14) . ?
C15B H15B 0.9300 . ?
C15B C16B 1.394(15) . ?
C15B C14B 1.305(17) . ?
C3B H3B 0.9300 . ?
C3B C2B 1.350(18) . ?
C3B C4B 1.444(18) . ?
N1B C7B 1.321(14) . ?
C14A H14A 0.9300 . ?
C14A C13A 1.328(19) . ?
C14A C15A 1.452(17) . ?
C16A C11A 1.383(16) . ?
C16A C15A 1.391(16) . ?
C2A H2A 0.9300 . ?
C2A C1 1.415(16) . ?
C2A C1A 1.388(15) . ?
N2A C8A 1.243(15) . ?
C6A C7A 1.475(15) . ?
C6A C5A 1.423(16) . ?
C6A C1A 1.335(15) . ?
N6B C17B 1.351(13) . ?
N6B N5B 1.381(12) . ?
C5B H5B 0.9300 . ?
C5B C6B 1.395(17) . ?
C5B C4B 1.364(18) . ?
N5A N6A 1.337(12) . ?
C13B H13B 0.9300 . ?
C13B C14B 1.427(17) . ?
C13B C12B 1.379(15) . ?
C9B C17B 1.427(13) . ?
C9B C10B 1.360(15) . ?
C9B C8B 1.435(13) . ?
C8A H8A 0.9300 . ?
C8A C9A 1.477(13) . ?
C17A C9A 1.434(13) . ?
C17A N6A 1.308(13) . ?
N4B N5B 1.286(14) . ?
C10A H10A 0.9300 . ?
C10A C11A 1.427(14) . ?
C10A C9A 1.412(15) . ?
C2B H2B 0.9300 . ?
C10B H10B 0.9300 . ?
C7B H7B 0.9300 . ?
C7B C6B 1.414(13) . ?
C7A H7A 0.9300 . ?
C8B H8B 0.9300 . ?
C13A H13A 0.9300 . ?
C5A H5A 0.9300 . ?
C1 H1 0.9300 . ?
C15A H15A 0.9300 . ?
C14B H14B 0.9300 . ?
C4B H4B 0.9300 . ?
C12B H12B 0.9300 . ?

loop_
_geom_torsion_atom_site_label_1
_geom_torsion_atom_site_label_2
_geom_torsion_atom_site_label_3
_geom_torsion_atom_site_label_4
_geom_torsion
_geom_torsion_site_symmetry_1
_geom_torsion_site_symmetry_2
_geom_torsion_site_symmetry_3
_geom_torsion_site_symmetry_4
_geom_torsion_publ_flag
N4A N3A C16A C11A 176.7(9) . . . . ?
N4A N3A C16A C15A -5.3(15) . . . . ?
N4A N3A C17A C9A -178.6(8) . . . . ?
N4A N3A C17A N6A 1.5(11) . . . . ?
N4A N5A N6A C17A 0.7(12) . . . . ?
N1A N2A C8A C9A 178.9(9) . . . . ?
O1B C1B C2B C3B -179.4(11) . . . . ?
O1B C1B C6B C5B 179.1(10) . . . . ?
O1B C1B C6B C7B -2.8(16) . . . . ?
N3A N4A N5A N6A 0.2(11) . . . . ?
N3A C16A C11A C12A -179.7(9) . . . . ?
N3A C16A C11A C10A 1.8(15) . . . . ?
N3A C16A C15A C14A 177.3(10) . . . . ?
N3A C17A C9A C8A 179.5(8) . . . . ?
N3A C17A C9A C10A 1.3(13) . . . . ?
N3A C17A N6A N5A -1.3(11) . . . . ?
N3B N4B N5B N6B -1.0(11) . . . . ?
N2B N1B C7B C6B 178.5(9) . . . . ?
N1B N2B C8B C9B -178.1(9) . . . . ?
N1B C7B C6B C1B 2.3(16) . . . . ?
N1B C7B C6B C5B -179.6(10) . . . . ?
C16A N3A C17A C9A -0.4(13) . . . . ?
C16A N3A C17A N6A 179.7(9) . . . . ?
N2A N1A C7A C6A 178.6(10) . . . . ?
N2A C8A C9A C17A -177.9(9) . . . . ?
N2A C8A C9A C10A 0.2(15) . . . . ?
N5A N4A N3A C16A -179.2(9) . . . . ?
N5A N4A N3A C17A -1.0(10) . . . . ?
C17A N3A C16A C11A -1.1(14) . . . . ?
C17A N3A C16A C15A 176.8(9) . . . . ?
N4B N3B C17B N6B -0.8(10) . . . . ?
N4B N3B C17B C9B -179.8(8) . . . . ?
N4B N3B C16B C11B -179.1(9) . . . . ?
N4B N3B C16B C15B 0.1(15) . . . . ?
C11A C12A C13A C14A -4(2) . . . . ?
C11A C16A C15A C14A -4.9(17) . . . . ?
C11A C10A C9A C8A -178.9(9) . . . . ?
C11A C10A C9A C17A -0.7(14) . . . . ?
C17B N3B N4B N5B 1.1(11) . . . . ?
C17B N3B C16B C11B 0.8(13) . . . . ?
C17B N3B C16B C15B 180.0(9) . . . . ?
C17B N6B N5B N4B 0.5(11) . . . . ?
C17B C9B C10B C11B 2.0(15) . . . . ?
C17B C9B C8B N2B 178.2(9) . . . . ?
C2B C1B C6B C5B 1.2(15) . . . . ?
C2B C1B C6B C7B 179.3(9) . . . . ?
C2B C3B C4B C5B 2(2) . . . . ?
N5B N6B C17B N3B 0.2(10) . . . . ?
N5B N6B C17B C9B 179.1(9) . . . . ?
C9A C17A N6A N5A 178.9(10) . . . . ?
C9A C10A C11A C12A -179.3(10) . . . . ?
C9A C10A C11A C16A -0.9(15) . . . . ?
N6A C17A C9A C8A -0.7(16) . . . . ?
N6A C17A C9A C10A -178.9(11) . . . . ?
C10B C11B C16B N3B -0.4(13) . . . . ?
C10B C11B C16B C15B -179.7(9) . . . . ?
C10B C11B C12B C13B -179.5(10) . . . . ?
C10B C9B C17B N3B -1.6(13) . . . . ?
C10B C9B C17B N6B 179.6(10) . . . . ?
C10B C9B C8B N2B 0.2(15) . . . . ?
C7A N1A N2A C8A -177.3(10) . . . . ?
C7A C6A C5A C4A -175.7(10) . . . . ?
C7A C6A C1A O1A -5.2(17) . . . . ?
C7A C6A C1A C2A 179.1(9) . . . . ?
C6B C1B C2B C3B -1.5(18) . . . . ?
C6B C5B C4B C3B -2(2) . . . . ?
C8B N2B N1B C7B 176.4(10) . . . . ?
C8B C9B C17B N3B -179.7(9) . . . . ?
C8B C9B C17B N6B 1.5(15) . . . . ?
C8B C9B C10B C11B -180.0(9) . . . . ?
C13A C12A C11A C16A 2.0(16) . . . . ?
C13A C12A C11A C10A -179.4(10) . . . . ?
C13A C14A C15A C16A 2.7(19) . . . . ?
C5A C4A C1 C2A 3.0(18) . . . . ?
C5A C6A C7A N1A 179.1(11) . . . . ?
C5A C6A C1A O1A 179.5(10) . . . . ?
C5A C6A C1A C2A 3.7(16) . . . . ?
C1 C4A C5A C6A -3.1(18) . . . . ?
C1 C2A C1A O1A 179.7(9) . . . . ?
C1 C2A C1A C6A -3.9(15) . . . . ?
C16B C11B C10B C9B -1.0(15) . . . . ?
C16B C11B C12B C13B 3.9(15) . . . . ?
C16B N3B N4B N5B -179.0(9) . . . . ?
C16B N3B C17B N6B 179.3(8) . . . . ?
C16B N3B C17B C9B 0.3(13) . . . . ?
C16B C15B C14B C13B 0.9(16) . . . . ?
C1A C2A C1 C4A 0.6(17) . . . . ?
C1A C6A C7A N1A 3.6(17) . . . . ?
C1A C6A C5A C4A -0.2(17) . . . . ?
C15A C14A C13A C12A 2(2) . . . . ?
C15A C16A C11A C12A 2.5(16) . . . . ?
C15A C16A C11A C10A -176.0(10) . . . . ?
C14B C15B C16B C11B 0.5(15) . . . . ?
C14B C15B C16B N3B -178.6(10) . . . . ?
C14B C13B C12B C11B -2.5(16) . . . . ?
C4B C3B C2B C1B 0(2) . . . . ?
C4B C5B C6B C1B 0.7(19) . . . . ?
C4B C5B C6B C7B -177.6(11) . . . . ?
C12B C11B C10B C9B -177.7(10) . . . . ?
C12B C11B C16B N3B 176.4(9) . . . . ?
C12B C11B C16B C15B -2.9(14) . . . . ?
C12B C13B C14B C15B 0.0(17) . . . . ?

loop_
_twin_individual_id
_twin_individual_mass_fraction_refined
_oxdiff_twin_reflns_isolated
_oxdiff_twin_reflns_overlapped
_twin_individual_twin_lattice_type
_twin_individual_twin_matrix_11
_twin_individual_twin_matrix_12
_twin_individual_twin_matrix_13
_twin_individual_twin_matrix_21
_twin_individual_twin_matrix_22
_twin_individual_twin_matrix_23
_twin_individual_twin_matrix_31
_twin_individual_twin_matrix_32
_twin_individual_twin_matrix_33
1 0.684(3) 2254 6794 ref 1.0000 0.0000 0.0000 0.0000 1.0000 0.0000 0.0000 0.0000 1.0000
2 0.316(3) 2228 6794 nmt -0.9998 0.0001 0.0001 -0.0000 -1.0000 -0.0001 0.2395 0.0005 0.9999

loop_
_exptl_oxdiff_crystal_face_indexfrac_h
_exptl_oxdiff_crystal_face_indexfrac_k
_exptl_oxdiff_crystal_face_indexfrac_l
_exptl_oxdiff_crystal_face_x
_exptl_oxdiff_crystal_face_y
_exptl_oxdiff_crystal_face_z
1.9989 -0.9989 0.0007 -0.0491 0.1884 -0.2412
-1.9989 0.9989 -0.0007 0.0491 -0.1884 0.2412
-0.0004 0.0001 -0.9989 -0.0313 0.0385 0.0406
0.0004 -0.0001 0.9989 0.0313 -0.0385 -0.0406
-2.0004 -1.9967 -0.9978 -0.3377 -0.2084 0.0633
2.0004 1.9967 0.9978 0.3377 0.2084 -0.0633
-1.0001 0.9989 -1.9986 0.0212 -0.0074 0.2383
1.0001 -0.9989 1.9986 -0.0212 0.0074 -0.2383
-0.0011 -1.9971 -0.9977 -0.2683 -0.0005 -0.1051
0.0011 1.9971 0.9977 0.2683 0.0005 0.1051
0.0001 -0.9987 0.9996 -0.0872 -0.0580 -0.1134
-2.0004 -0.9981 -1.9974 -0.2505 -0.1503 0.1768
1.9987 0.9984 -1.9984 0.1254 0.3044 -0.0143
-1.9987 -0.9984 1.9984 -0.1254 -0.3044 0.0143
0.9989 -0.9987 -0.9983 -0.1151 0.1230 -0.1164
-0.0005 0.9988 -1.9985 0.0559 0.0966 0.1541
0.9988 -0.0000 -1.9978 -0.0278 0.1810 -0.0030
